data_4512229
loop_
_publ_author_name
'Chen, Jia-Mei'
'Li, Song'
'Lu, Tong-Bu'

_publ_section_title
;
 Pharmaceutical Cocrystals of Ribavirin with Reduced Release Rates
;
_journal_issue 12
_journal_name_full 'Crystal Growth &amp; Design'
_journal_page_first 6399
_journal_paper_doi 10.1021/cg501247x
_journal_volume 14
_journal_year 2014
_chemical_absolute_configuration rm
_chemical_formula_sum 'C10 H16 N5 O7.5'
_chemical_formula_weight 326.28
_chemical_name_systematic
; 
 ? 
;
_space_group_IT_number 5
_symmetry_cell_setting monoclinic
_symmetry_space_group_name_Hall 'C 2y'
_symmetry_space_group_name_H-M 'C 1 2 1'
_atom_sites_solution_hydrogens geom
_atom_sites_solution_primary direct
_atom_sites_solution_secondary difmap
_audit_creation_method SHELXL-97
_cell_angle_alpha 90.00
_cell_angle_beta 90.939(2)
_cell_angle_gamma 90.00
_cell_formula_units_Z 4
_cell_length_a 34.8962(7)
_cell_length_b 8.12494(16)
_cell_length_c 4.91985(11)
_cell_measurement_reflns_used 4737
_cell_measurement_temperature 150(2)
_cell_measurement_theta_max 65.2470
_cell_measurement_theta_min 5.0430
_cell_volume 1394.74(5)
_computing_structure_refinement 'SHELXL-97 (Sheldrick, 1997)'
_computing_structure_solution 'SHELXS-97 (Sheldrick, 1990)'
_diffrn_ambient_temperature 150(2)
_diffrn_detector_area_resol_mean 10.5058
_diffrn_measured_fraction_theta_full 0.978
_diffrn_measured_fraction_theta_max 0.978
_diffrn_measurement_device_type 'Xcalibur, Atlas, Gemini ultra'
_diffrn_measurement_method '\w scans'
_diffrn_radiation_monochromator graphite
_diffrn_radiation_source 'fine-focus sealed tube'
_diffrn_radiation_type CuK\a
_diffrn_radiation_wavelength 1.54178
_diffrn_reflns_av_R_equivalents 0.0402
_diffrn_reflns_av_sigmaI/netI 0.0305
_diffrn_reflns_limit_h_max 38
_diffrn_reflns_limit_h_min -40
_diffrn_reflns_limit_k_max 9
_diffrn_reflns_limit_k_min -9
_diffrn_reflns_limit_l_max 5
_diffrn_reflns_limit_l_min -5
_diffrn_reflns_number 8027
_diffrn_reflns_theta_full 65.38
_diffrn_reflns_theta_max 65.38
_diffrn_reflns_theta_min 5.07
_exptl_absorpt_coefficient_mu 1.163
_exptl_absorpt_correction_T_max 0.9441
_exptl_absorpt_correction_T_min 0.8926
_exptl_absorpt_correction_type multi-scan
_exptl_absorpt_process_details
;
CrysAlisPro, Agilent Technologies,
Version 1.171.36.28 (release 01-02-2013 CrysAlis171 .NET)
(compiled Feb  1 2013,16:14:44)
Empirical absorption correction using spherical harmonics,
 implemented in SCALE3 ABSPACK scaling algorithm.
;
_exptl_crystal_colour colorless
_exptl_crystal_density_diffrn 1.554
_exptl_crystal_density_method 'not measured'
_exptl_crystal_description block
_exptl_crystal_F_000 684
_exptl_crystal_size_max 0.10
_exptl_crystal_size_mid 0.08
_exptl_crystal_size_min 0.05
_refine_diff_density_max 0.263
_refine_diff_density_min -0.190
_refine_diff_density_rms 0.043
_refine_ls_abs_structure_details 'Flack H D (1983), Acta Cryst. A39, 876-881'
_refine_ls_abs_structure_Flack 0.06(18)
_refine_ls_extinction_method none
_refine_ls_goodness_of_fit_ref 1.077
_refine_ls_hydrogen_treatment mixed
_refine_ls_matrix_type full
_refine_ls_number_parameters 226
_refine_ls_number_reflns 2288
_refine_ls_number_restraints 1
_refine_ls_restrained_S_all 1.076
_refine_ls_R_factor_all 0.0310
_refine_ls_R_factor_gt 0.0291
_refine_ls_shift/su_max 0.001
_refine_ls_shift/su_mean 0.000
_refine_ls_structure_factor_coef Fsqd
_refine_ls_weighting_details 'calc w=1/[\s^2^(Fo^2^)+(0.0413P)^2^+0.2983P] where P=(Fo^2^+2Fc^2^)/3'
_refine_ls_weighting_scheme calc
_refine_ls_wR_factor_gt 0.0718
_refine_ls_wR_factor_ref 0.0733
_reflns_number_gt 2185
_reflns_number_total 2288
_reflns_threshold_expression >2sigma(I)
_cod_data_source_file cg501247x_si_002.cif
_cod_data_source_block RBV-BA
_cod_depositor_comments 'Adding full bibliography for 4512227--4512229.cif.'
_cod_original_cell_volume 1394.73(5)
_cod_original_sg_symbol_H-M 'C 2'
_cod_original_formula_sum 'C10 H16 N5 O7.50'
_cod_database_code 4512229

loop_
_symmetry_equiv_pos_as_xyz
'x, y, z'
'-x, y, -z'
'x+1/2, y+1/2, z'
'-x+1/2, y+1/2, -z'

loop_
_atom_site_label
_atom_site_type_symbol
_atom_site_fract_x
_atom_site_fract_y
_atom_site_fract_z
_atom_site_U_iso_or_equiv
_atom_site_adp_type
_atom_site_occupancy
_atom_site_symmetry_multiplicity
_atom_site_calc_flag
_atom_site_refinement_flags
O7 O 0.5000 -0.0237(2) 1.0000 0.0241(4) Uani 1 2 d S
O2 O 0.66517(3) 0.71038(16) 0.5349(3) 0.0219(3) Uani 1 1 d .
O4 O 0.75275(4) 0.70449(18) 0.9413(3) 0.0239(3) Uani 1 1 d .
N2 N 0.62773(4) 0.7966(2) 0.8985(3) 0.0206(3) Uani 1 1 d .
O5 O 0.71839(4) 0.98360(18) 0.7032(3) 0.0248(3) Uani 1 1 d .
O1 O 0.56479(4) 1.05702(17) 1.4430(3) 0.0270(3) Uani 1 1 d .
C2 C 0.58800(5) 0.8257(2) 1.2052(4) 0.0201(4) Uani 1 1 d .
N3 N 0.61233(4) 0.9128(2) 1.0593(3) 0.0212(4) Uani 1 1 d .
O3 O 0.69346(4) 0.39269(18) 0.3209(3) 0.0254(3) Uani 1 1 d .
H3A H 0.6710 0.3641 0.3042 0.038 Uiso 1 1 calc R
N4 N 0.54459(4) 0.8042(2) 1.5707(3) 0.0223(4) Uani 1 1 d .
H4A H 0.5306 0.8434 1.6979 0.027 Uiso 1 1 calc R
H4B H 0.5455 0.6997 1.5438 0.027 Uiso 1 1 calc R
C5 C 0.69573(5) 0.8802(2) 0.8662(4) 0.0202(4) Uani 1 1 d .
H5 H 0.6913 0.9262 1.0472 0.024 Uiso 1 1 calc R
N1 N 0.58706(4) 0.6622(2) 1.1471(3) 0.0231(4) Uani 1 1 d .
C3 C 0.61269(5) 0.6490(2) 0.9521(4) 0.0229(4) Uani 1 1 d .
H3 H 0.6192 0.5515 0.8655 0.027 Uiso 1 1 calc R
C7 C 0.70264(5) 0.6385(2) 0.5978(4) 0.0198(4) Uani 1 1 d .
H7 H 0.7213 0.6765 0.4649 0.024 Uiso 1 1 calc R
C8 C 0.70021(5) 0.4529(3) 0.5898(4) 0.0236(4) Uani 1 1 d .
H8A H 0.7240 0.4068 0.6609 0.028 Uiso 1 1 calc R
H8B H 0.6796 0.4167 0.7058 0.028 Uiso 1 1 calc R
C1 C 0.56460(5) 0.9045(3) 1.4167(4) 0.0209(4) Uani 1 1 d .
C6 C 0.71312(5) 0.7070(2) 0.8770(4) 0.0199(4) Uani 1 1 d .
H6A H 0.6996 0.6429 1.0144 0.024 Uiso 1 1 calc R
C4 C 0.65836(5) 0.8445(2) 0.7085(4) 0.0208(4) Uani 1 1 d .
H4C H 0.6505 0.9413 0.6026 0.025 Uiso 1 1 calc R
N5 N 0.52176(5) 0.2149(2) 0.8223(4) 0.0229(4) Uani 1 1 d .
O6 O 0.54219(4) 0.44764(17) 0.6262(3) 0.0292(4) Uani 1 1 d .
C9 C 0.52290(5) 0.3825(2) 0.8010(4) 0.0222(4) Uani 1 1 d .
C11 C 0.5000 0.4795(4) 1.0000 0.0233(6) Uani 1 2 d S
H11A H 0.5174 0.5503 1.1017 0.028 Uiso 0.50 1 calc PR
H11B H 0.4826 0.5503 0.8983 0.028 Uiso 0.50 1 calc PR
C10 C 0.5000 0.1274(3) 1.0000 0.0197(6) Uani 1 2 d S
O8 O 0.61677(6) 0.3150(3) 0.2761(6) 0.0664(7) Uani 1 1 d .
H5B H 0.5354(7) 0.164(3) 0.704(5) 0.033(7) Uiso 1 1 d .
H8C H 0.5996(12) 0.371(6) 0.269(8) 0.073(12) Uiso 1 1 d .
H8D H 0.6000(17) 0.217(9) 0.316(11) 0.16(2) Uiso 1 1 d .
H5A H 0.7292(7) 1.069(3) 0.810(5) 0.033(6) Uiso 1 1 d .
H4 H 0.7646(8) 0.764(4) 0.833(6) 0.043(8) Uiso 1 1 d .

loop_
_atom_site_aniso_label
_atom_site_aniso_U_11
_atom_site_aniso_U_22
_atom_site_aniso_U_33
_atom_site_aniso_U_23
_atom_site_aniso_U_13
_atom_site_aniso_U_12
O7 0.0263(9) 0.0162(10) 0.0299(11) 0.000 0.0051(8) 0.000
O2 0.0184(7) 0.0231(7) 0.0242(7) -0.0043(6) 0.0000(5) 0.0035(5)
O4 0.0177(7) 0.0270(8) 0.0270(8) 0.0048(6) -0.0018(6) -0.0014(6)
N2 0.0177(8) 0.0196(8) 0.0247(9) -0.0022(7) 0.0040(7) 0.0003(6)
O5 0.0231(7) 0.0228(7) 0.0287(8) -0.0005(6) 0.0047(5) -0.0066(6)
O1 0.0291(8) 0.0196(7) 0.0326(8) -0.0024(6) 0.0105(6) -0.0007(6)
C2 0.0179(9) 0.0197(10) 0.0226(10) 0.0024(8) 0.0019(7) -0.0001(7)
N3 0.0193(8) 0.0194(9) 0.0251(9) -0.0027(7) 0.0036(6) 0.0011(6)
O3 0.0226(7) 0.0276(7) 0.0263(8) -0.0057(6) 0.0034(5) -0.0019(6)
N4 0.0219(8) 0.0200(8) 0.0251(9) 0.0011(7) 0.0075(6) 0.0005(7)
C5 0.0183(9) 0.0207(10) 0.0216(10) -0.0001(8) 0.0043(7) -0.0042(8)
N1 0.0206(8) 0.0214(9) 0.0274(9) -0.0008(7) 0.0045(7) -0.0010(7)
C3 0.0209(9) 0.0186(10) 0.0292(11) -0.0006(9) 0.0025(8) -0.0010(8)
C7 0.0164(8) 0.0225(10) 0.0206(10) 0.0031(8) 0.0033(7) 0.0017(8)
C8 0.0233(9) 0.0220(10) 0.0255(11) 0.0007(8) 0.0021(8) 0.0009(8)
C1 0.0171(9) 0.0224(11) 0.0231(11) -0.0008(9) -0.0013(7) -0.0003(8)
C6 0.0169(9) 0.0212(10) 0.0215(10) 0.0002(8) 0.0022(7) -0.0022(7)
C4 0.0197(9) 0.0210(10) 0.0219(10) 0.0003(8) 0.0041(7) -0.0011(7)
N5 0.0254(9) 0.0195(9) 0.0241(9) -0.0012(7) 0.0085(7) -0.0001(7)
O6 0.0356(8) 0.0212(8) 0.0311(8) 0.0031(6) 0.0108(6) -0.0035(6)
C9 0.0236(10) 0.0199(11) 0.0231(11) -0.0004(8) 0.0017(8) 0.0007(8)
C11 0.0258(13) 0.0177(13) 0.0265(16) 0.000 0.0037(11) 0.000
C10 0.0200(12) 0.0190(15) 0.0202(14) 0.000 -0.0005(10) 0.000
O8 0.0303(10) 0.0370(11) 0.132(2) 0.0251(13) -0.0031(11) -0.0078(9)

loop_
_atom_type_symbol
_atom_type_description
_atom_type_scat_dispersion_real
_atom_type_scat_dispersion_imag
_atom_type_scat_source
C C 0.0181 0.0091 'International Tables Vol C Tables 4.2.6.8 and 6.1.1.4'
H H 0.0000 0.0000 'International Tables Vol C Tables 4.2.6.8 and 6.1.1.4'
N N 0.0311 0.0180 'International Tables Vol C Tables 4.2.6.8 and 6.1.1.4'
O O 0.0492 0.0322 'International Tables Vol C Tables 4.2.6.8 and 6.1.1.4'

loop_
_geom_angle_atom_site_label_1
_geom_angle_atom_site_label_2
_geom_angle_atom_site_label_3
_geom_angle
_geom_angle_site_symmetry_1
_geom_angle_site_symmetry_3
C4 O2 C7 109.91(14) . .
C6 O4 H4 110.1(19) . .
C3 N2 N3 110.52(15) . .
C3 N2 C4 130.47(16) . .
N3 N2 C4 118.93(15) . .
C5 O5 H5A 110.1(14) . .
N3 C2 N1 114.91(17) . .
N3 C2 C1 121.07(17) . .
N1 C2 C1 124.01(17) . .
C2 N3 N2 102.06(15) . .
C8 O3 H3A 109.5 . .
C1 N4 H4A 120.0 . .
C1 N4 H4B 120.0 . .
H4A N4 H4B 120.0 . .
O5 C5 C6 109.91(15) . .
O5 C5 C4 107.72(15) . .
C6 C5 C4 100.21(15) . .
O5 C5 H5 112.7 . .
C6 C5 H5 112.7 . .
C4 C5 H5 112.7 . .
C3 N1 C2 102.53(16) . .
N1 C3 N2 109.98(17) . .
N1 C3 H3 125.0 . .
N2 C3 H3 125.0 . .
O2 C7 C8 110.13(15) . .
O2 C7 C6 104.24(14) . .
C8 C7 C6 113.66(17) . .
O2 C7 H7 109.6 . .
C8 C7 H7 109.6 . .
C6 C7 H7 109.6 . .
O3 C8 C7 112.02(17) . .
O3 C8 H8A 109.2 . .
C7 C8 H8A 109.2 . .
O3 C8 H8B 109.2 . .
C7 C8 H8B 109.2 . .
H8A C8 H8B 107.9 . .
O1 C1 N4 123.81(19) . .
O1 C1 C2 120.08(17) . .
N4 C1 C2 116.11(18) . .
O4 C6 C7 114.62(15) . .
O4 C6 C5 113.99(15) . .
C7 C6 C5 102.44(16) . .
O4 C6 H6A 108.5 . .
C7 C6 H6A 108.5 . .
C5 C6 H6A 108.5 . .
O2 C4 N2 108.02(14) . .
O2 C4 C5 107.62(15) . .
N2 C4 C5 110.26(15) . .
O2 C4 H4C 110.3 . .
N2 C4 H4C 110.3 . .
C5 C4 H4C 110.3 . .
C9 N5 C10 125.73(18) . .
C9 N5 H5B 114.1(17) . .
C10 N5 H5B 120.0(17) . .
O6 C9 N5 120.18(18) . .
O6 C9 C11 122.54(19) . .
N5 C9 C11 117.28(19) . .
C9 C11 C9 116.5(2) 2_657 .
C9 C11 H11A 108.2 2_657 .
C9 C11 H11A 108.2 . .
C9 C11 H11B 108.2 2_657 .
C9 C11 H11B 108.2 . .
H11A C11 H11B 107.3 . .
O7 C10 N5 121.32(12) . 2_657
O7 C10 N5 121.32(12) . .
N5 C10 N5 117.4(2) 2_657 .
H8C O8 H8D 91(4) . .

loop_
_geom_bond_atom_site_label_1
_geom_bond_atom_site_label_2
_geom_bond_distance
_geom_bond_site_symmetry_2
O7 C10 1.228(3) .
O2 C4 1.407(2) .
O2 C7 1.461(2) .
O4 C6 1.414(2) .
O4 H4 0.84(3) .
N2 C3 1.337(3) .
N2 N3 1.349(2) .
N2 C4 1.484(2) .
O5 C5 1.413(2) .
O5 H5A 0.95(3) .
O1 C1 1.246(3) .
C2 N3 1.325(3) .
C2 N1 1.359(3) .
C2 C1 1.479(3) .
O3 C8 1.426(3) .
O3 H3A 0.8200 .
N4 C1 1.320(3) .
N4 H4A 0.8600 .
N4 H4B 0.8600 .
C5 C6 1.533(3) .
C5 C4 1.534(3) .
C5 H5 0.9800 .
N1 C3 1.326(3) .
C3 H3 0.9300 .
C7 C8 1.511(3) .
C7 C6 1.521(3) .
C7 H7 0.9800 .
C8 H8A 0.9700 .
C8 H8B 0.9700 .
C6 H6A 0.9800 .
C4 H4C 0.9800 .
N5 C9 1.366(3) .
N5 C10 1.367(2) .
N5 H5B 0.86(3) .
O6 C9 1.222(2) .
C9 C11 1.498(2) .
C11 C9 1.498(2) 2_657
C11 H11A 0.9700 .
C11 H11B 0.9700 .
C10 N5 1.367(2) 2_657
O8 H8C 0.75(4) .
O8 H8D 1.01(7) .

loop_
_geom_hbond_atom_site_label_D
_geom_hbond_atom_site_label_H
_geom_hbond_atom_site_label_A
_geom_hbond_distance_DH
_geom_hbond_distance_HA
_geom_hbond_distance_DA
_geom_hbond_angle_DHA
_geom_hbond_site_symmetry_A
O3 H3A O8 0.82 1.94 2.755(2) 175.1 .
N4 H4A O7 0.86 2.14 2.9906(19) 171.2 1_566
N4 H4B O6 0.86 2.09 2.911(2) 159.2 1_556
N5 H5B O1 0.86(3) 1.87(3) 2.734(2) 179(3) 1_544
O8 H8C N1 0.75(4) 2.48(5) 3.068(3) 136(4) 1_554
O8 H8D O1 1.01(7) 1.90(7) 2.900(2) 170(5) 1_544
O5 H5A O4 0.95(3) 1.75(3) 2.690(2) 169(2) 4_657
O4 H4 O3 0.84(3) 1.96(3) 2.758(2) 160(3) 4_656

loop_
_geom_torsion_atom_site_label_1
_geom_torsion_atom_site_label_2
_geom_torsion_atom_site_label_3
_geom_torsion_atom_site_label_4
_geom_torsion
_geom_torsion_site_symmetry_4
N1 C2 N3 N2 0.0(2) .
C1 C2 N3 N2 179.04(16) .
C3 N2 N3 C2 -0.1(2) .
C4 N2 N3 C2 -177.30(16) .
N3 C2 N1 C3 0.1(2) .
C1 C2 N1 C3 -178.90(17) .
C2 N1 C3 N2 -0.1(2) .
N3 N2 C3 N1 0.2(2) .
C4 N2 C3 N1 176.93(17) .
C4 O2 C7 C8 138.56(16) .
C4 O2 C7 C6 16.28(19) .
O2 C7 C8 O3 68.30(19) .
C6 C7 C8 O3 -175.17(14) .
N3 C2 C1 O1 6.9(3) .
N1 C2 C1 O1 -174.23(19) .
N3 C2 C1 N4 -172.60(18) .
N1 C2 C1 N4 6.3(3) .
O2 C7 C6 O4 -158.49(15) .
C8 C7 C6 O4 81.6(2) .
O2 C7 C6 C5 -34.50(18) .
C8 C7 C6 C5 -154.42(15) .
O5 C5 C6 O4 49.5(2) .
C4 C5 C6 O4 162.75(15) .
O5 C5 C6 C7 -74.87(18) .
C4 C5 C6 C7 38.34(17) .
C7 O2 C4 N2 -110.16(16) .
C7 O2 C4 C5 8.88(19) .
C3 N2 C4 O2 12.9(3) .
N3 N2 C4 O2 -170.57(15) .
C3 N2 C4 C5 -104.4(2) .
N3 N2 C4 C5 72.1(2) .
O5 C5 C4 O2 85.11(18) .
C6 C5 C4 O2 -29.78(18) .
O5 C5 C4 N2 -157.30(15) .
C6 C5 C4 N2 87.82(17) .
C10 N5 C9 O6 -176.77(15) .
C10 N5 C9 C11 3.6(3) .
O6 C9 C11 C9 178.8(2) 2_657
N5 C9 C11 C9 -1.66(13) 2_657
C9 N5 C10 O7 178.02(15) .
C9 N5 C10 N5 -1.98(15) 2_657
